data_2214162
loop_
_publ_author_name
'B. Thimme Gowda'
'Jozef Ko\<z\'i\<sek'
'Miroslav Tokar\<c\'ik'
'Hartmut Fuess '

_publ_section_title
;
 Sodium <i>N</i>-bromo-4-chloro-2-methylbenzenesulfonamidate
 sesquihydrate
;
_journal_coeditor_code DN2194
_journal_issue 7
_journal_name_full 'Acta Crystallographica Section E'
_journal_page_first m1957
_journal_page_last m1957
_journal_paper_doi 10.1107/S1600536807029248
_journal_volume 63
_journal_year 2007
_chemical_formula_iupac 'Na +, C7 H6 Br Cl N O2 S -, 1.5 H2 O'
_chemical_formula_moiety 'Na +, C7 H6 Br1 Cl1 N1 O2 S1, 1.5(H2 O1)'
_chemical_formula_sum 'C7 H9 Br Cl N Na O3.5 S'
_chemical_formula_weight 333.56
_chemical_name_systematic
;
Sodium N-bromo-4-chloro-2-methylbenzenesulfonamidate sesquihydrate
;
_space_group_IT_number 15
_symmetry_cell_setting monoclinic
_symmetry_space_group_name_Hall '-C 2yc'
_symmetry_space_group_name_H-M 'C 1 2/c 1'
_atom_sites_solution_hydrogens geom
_atom_sites_solution_primary direct
_atom_sites_solution_secondary difmap
_audit_creation_method 'WinGX routine CIF_UPDATE'
_cell_angle_alpha 90
_cell_angle_beta 98.84(3)
_cell_angle_gamma 90
_cell_formula_units_Z 8
_cell_length_a 11.055(2)
_cell_length_b 6.7804(14)
_cell_length_c 30.727(6)
_cell_measurement_reflns_used 2337
_cell_measurement_temperature 300(2)
_cell_measurement_theta_max 26.4
_cell_measurement_theta_min 2.5
_cell_volume 2275.9(8)
_computing_cell_refinement 'CrysAlis RED (Oxford Diffraction, 2003)'
_computing_data_collection 'CrysAlis CCD (Oxford Diffraction, 2003)'
_computing_data_reduction 'CrysAlis RED'
_computing_molecular_graphics
;
ORTEP-3 (Farrugia, 1997) and DIAMOND (Brandenburg, 2002)
;
_computing_publication_material
;
SHELXL97, PLATON (Spek, 2003) and WinGX (Farrugia, 1999)
;
_computing_structure_refinement 'SHELXL97 (Sheldrick, 1997)'
_computing_structure_solution 'SHELXS97 (Sheldrick, 1997)'
_diffrn_ambient_temperature 300(2)
_diffrn_measured_fraction_theta_full 0.950
_diffrn_measured_fraction_theta_max 0.950
_diffrn_measurement_device '4-circle kappa geometry goniometer'
_diffrn_measurement_device_type 'Oxford Diffraction Xcalibur CCD'
_diffrn_measurement_method
;
Rotation method data acquisition using \wand \f
;
_diffrn_radiation_monochromator graphite
_diffrn_radiation_type MoK\a
_diffrn_radiation_wavelength 0.71073
_diffrn_reflns_av_R_equivalents 0.0672
_diffrn_reflns_limit_h_max 13
_diffrn_reflns_limit_h_min -13
_diffrn_reflns_limit_k_max 8
_diffrn_reflns_limit_k_min -5
_diffrn_reflns_limit_l_max 38
_diffrn_reflns_limit_l_min -38
_diffrn_reflns_number 6929
_diffrn_reflns_theta_full 25.68
_diffrn_reflns_theta_max 26.36
_diffrn_reflns_theta_min 4.61
_exptl_absorpt_coefficient_mu 4.058
_exptl_absorpt_correction_T_max 0.632
_exptl_absorpt_correction_T_min 0.196
_exptl_absorpt_correction_type analytical
_exptl_absorpt_process_details
;
(CrysAlis RED; Oxford Diffraction, 2003) using a multifaceted crystal
model (Clark & Reid, 1995)
;
_exptl_crystal_colour 'pale yellow'
_exptl_crystal_density_diffrn 1.929
_exptl_crystal_density_method 'not measured'
_exptl_crystal_description block
_exptl_crystal_F_000 1320
_exptl_crystal_size_max 0.58
_exptl_crystal_size_mid 0.48
_exptl_crystal_size_min 0.10
_refine_diff_density_max 0.463
_refine_diff_density_min -0.684
_refine_ls_extinction_method none
_refine_ls_goodness_of_fit_ref 1.210
_refine_ls_hydrogen_treatment constr
_refine_ls_matrix_type full
_refine_ls_number_parameters 142
_refine_ls_number_reflns 2049
_refine_ls_number_restraints 4
_refine_ls_restrained_S_all 1.210
_refine_ls_R_factor_all 0.0857
_refine_ls_R_factor_gt 0.0696
_refine_ls_shift/su_max 0.000
_refine_ls_shift/su_mean 0.000
_refine_ls_structure_factor_coef Fsqd
_refine_ls_weighting_details 'calc w=1/[\s^2^(Fo^2^)+(0.0001P)^2^+21.0707P] where P=(Fo^2^+2Fc^2^)/3'
_refine_ls_weighting_scheme calc
_refine_ls_wR_factor_gt 0.0880
_refine_ls_wR_factor_ref 0.0909
_reflns_number_gt 2066
_reflns_number_total 2231
_reflns_threshold_expression I>2\s(I)
_cod_data_source_file dn2194.cif
_cod_data_source_block I
_cod_depositor_comments
;
The following automatic conversions were performed:
'_symmetry_cell_setting' value 'Monoclinic' changed to 'monoclinic'
according to '/home/saulius/struct/CIF-dictionaries/cif_core.dic'
dictionary named 'cif_core.dic' version 2.4.1 from 2010-06-29.

Automatic conversion script
Id: cif_fix_enum 1527 2010-12-29 10:47:43Z saulius 

The following automatic conversions were performed:

'_symmetry_cell_setting' value 'Monoclinic' changed to 'monoclinic'
according to /home/saulius/struct/CIF-dictionaries/cif_core.dic
dictionary named 'cif_core.dic' version 2.4.1 from 2010-06-29.

Automatic conversion script
Id: cif_fix_values 1715 2011-07-08 13:25:40Z adriana 
;
_cod_original_sg_symbol_H-M 'C 2/c'
_cod_original_formula_sum 'C7 H9 Br1 Cl1 N1 Na1 O3.5 S1'
_cod_database_code 2214162
_cod_database_fobs_code 2214162

loop_
_symmetry_equiv_pos_as_xyz
'x, y, z'
'-x, y, -z+1/2'
'x+1/2, y+1/2, z'
'-x+1/2, y+1/2, -z+1/2'
'-x, -y, -z'
'x, -y, z-1/2'
'-x+1/2, -y+1/2, -z'
'x+1/2, -y+1/2, z-1/2'

loop_
_atom_site_type_symbol
_atom_site_label
_atom_site_fract_x
_atom_site_fract_y
_atom_site_fract_z
_atom_site_U_iso_or_equiv
_atom_site_adp_type
_atom_site_calc_flag
_atom_site_refinement_flags
_atom_site_occupancy
C C1 0.6736(4) -0.3263(7) 0.38143(14) 0.0199(10) Uani d . 1
C C2 0.5880(4) -0.3838(7) 0.40799(15) 0.0236(11) Uani d . 1
C C3 0.6320(5) -0.4536(8) 0.45013(17) 0.0331(13) Uani d . 1
H H3 0.5773 -0.4954 0.4684 0.040 Uiso calc R 1
C C4 0.7558(6) -0.4611(8) 0.46494(18) 0.0371(14) Uani d . 1
C C5 0.8403(5) -0.4086(9) 0.43893(19) 0.0399(14) Uani d . 1
H H5 0.9237 -0.4177 0.4493 0.048 Uiso calc R 1
C C6 0.7983(5) -0.3415(9) 0.39678(18) 0.0328(12) Uani d . 1
H H6 0.8543 -0.3060 0.3785 0.039 Uiso calc R 1
C C7 0.4501(4) -0.3698(8) 0.39352(17) 0.0286(12) Uani d . 1
H H7A 0.4086 -0.4212 0.4163 0.043 Uiso calc R 1
H H7B 0.4274 -0.4450 0.3671 0.043 Uiso calc R 1
H H7C 0.4274 -0.2343 0.3881 0.043 Uiso calc R 1
N N1 0.5374(4) -0.0524(6) 0.32821(13) 0.0242(9) Uani d . 1
O O1 0.5613(3) -0.3788(5) 0.30020(11) 0.0292(8) Uani d . 1
O O2 0.7460(3) -0.1762(6) 0.31310(12) 0.0339(9) Uani d . 1
O O3W 0.7076(3) -0.1898(6) 0.20927(12) 0.0341(9) Uani d D 1
H H31 0.6490 -0.1190 0.2001 0.051 Uiso d RD 1
H H32 0.7490 -0.2170 0.1886 0.051 Uiso d RD 1
O O4W 1.0000 -0.2798(8) 0.2500 0.0337(12) Uani d SD 1
H H41 1.0070 -0.3652 0.2695 0.050 Uiso d RD 1
S S1 0.63097(10) -0.22859(19) 0.32722(4) 0.0210(3) Uani d . 1
Cl Cl11 0.80599(19) -0.5332(3) 0.51941(5) 0.0600(5) Uani d . 1
Br Br1 0.60784(5) 0.15106(9) 0.366127(17) 0.03129(16) Uani d . 1
Na Na1 0.85419(18) -0.0126(3) 0.26251(7) 0.0323(5) Uani d . 1

loop_
_atom_site_aniso_label
_atom_site_aniso_U_11
_atom_site_aniso_U_22
_atom_site_aniso_U_33
_atom_site_aniso_U_12
_atom_site_aniso_U_13
_atom_site_aniso_U_23
C1 0.023(2) 0.016(3) 0.020(2) 0.000(2) -0.0012(18) -0.003(2)
C2 0.028(2) 0.020(3) 0.022(2) 0.000(2) 0.004(2) -0.002(2)
C3 0.045(3) 0.029(3) 0.026(3) -0.003(3) 0.008(2) 0.004(2)
C4 0.052(4) 0.023(3) 0.030(3) 0.001(3) -0.017(3) 0.002(2)
C5 0.030(3) 0.041(4) 0.043(3) 0.007(3) -0.011(3) 0.003(3)
C6 0.026(2) 0.032(3) 0.039(3) 0.004(3) 0.002(2) 0.001(3)
C7 0.027(2) 0.030(3) 0.031(3) -0.006(2) 0.009(2) 0.004(2)
N1 0.025(2) 0.024(2) 0.0217(19) 0.0010(19) -0.0035(16) 0.0016(18)
O1 0.0325(18) 0.031(2) 0.0236(17) -0.0036(17) 0.0021(14) -0.0051(15)
O2 0.0286(18) 0.042(2) 0.034(2) -0.0017(18) 0.0140(16) 0.0030(18)
O3W 0.0277(18) 0.039(3) 0.035(2) 0.0013(17) 0.0058(15) -0.0010(18)
O4W 0.049(3) 0.027(3) 0.024(2) 0.000 0.001(2) 0.000
S1 0.0214(6) 0.0237(7) 0.0179(5) 0.0006(5) 0.0031(4) 0.0003(5)
Cl11 0.0932(13) 0.0454(11) 0.0324(8) -0.0005(10) -0.0190(8) 0.0083(7)
Br1 0.0338(3) 0.0274(3) 0.0330(3) -0.0024(3) 0.0062(2) -0.0056(2)
Na1 0.0316(11) 0.0338(12) 0.0330(11) -0.0065(10) 0.0101(9) -0.0003(10)

loop_
_atom_type_symbol
_atom_type_description
_atom_type_scat_dispersion_real
_atom_type_scat_dispersion_imag
_atom_type_scat_source
C C 0.0033 0.0016 'International Tables Vol C Tables 4.2.6.8 and 6.1.1.4'
H H 0.0000 0.0000 'International Tables Vol C Tables 4.2.6.8 and 6.1.1.4'
Br Br -0.2901 2.4595 'International Tables Vol C Tables 4.2.6.8 and 6.1.1.4'
Cl Cl 0.1484 0.1585 'International Tables Vol C Tables 4.2.6.8 and 6.1.1.4'
N N 0.0061 0.0033 'International Tables Vol C Tables 4.2.6.8 and 6.1.1.4'
Na Na 0.0362 0.0249 'International Tables Vol C Tables 4.2.6.8 and 6.1.1.4'
O O 0.0106 0.0060 'International Tables Vol C Tables 4.2.6.8 and 6.1.1.4'
S S 0.1246 0.1234 'International Tables Vol C Tables 4.2.6.8 and 6.1.1.4'

loop_
_geom_angle_atom_site_label_1
_geom_angle_atom_site_label_2
_geom_angle_atom_site_label_3
_geom_angle_site_symmetry_1
_geom_angle_site_symmetry_3
_geom_angle
C6 C1 C2 . . 120.4(4)
C6 C1 S1 . . 116.7(4)
C2 C1 S1 . . 122.9(3)
C3 C2 C1 . . 117.8(4)
C3 C2 C7 . . 118.9(4)
C1 C2 C7 . . 123.3(4)
C4 C3 C2 . . 120.5(5)
C4 C3 H3 . . 119.7
C2 C3 H3 . . 119.7
C5 C4 C3 . . 122.1(5)
C5 C4 Cl11 . . 119.2(4)
C3 C4 Cl11 . . 118.7(5)
C4 C5 C6 . . 118.1(5)
C4 C5 H5 . . 120.9
C6 C5 H5 . . 120.9
C5 C6 C1 . . 120.9(5)
C5 C6 H6 . . 119.5
C1 C6 H6 . . 119.5
C2 C7 H7A . . 109.5
C2 C7 H7B . . 109.5
H7A C7 H7B . . 109.5
C2 C7 H7C . . 109.5
H7A C7 H7C . . 109.5
H7B C7 H7C . . 109.5
S1 N1 Br1 . . 110.7(2)
S1 O1 Na1 . 4_645 118.48(19)
S1 O1 Na1 . 3_445 149.3(2)
Na1 O1 Na1 4_645 3_445 86.31(13)
S1 O2 Na1 . . 149.7(2)
Na1 O3W Na1 . 4_645 112.95(15)
Na1 O3W H31 . . 110.6
Na1 O3W H31 4_645 . 112.9
Na1 O3W H32 . . 103.2
Na1 O3W H32 4_645 . 106.0
H31 O3W H32 . . 110.7
Na1 O4W Na1 2_755 . 86.81(19)
Na1 O4W H41 2_755 . 129.0
Na1 O4W H41 . . 112.8
O2 S1 O1 . . 114.3(2)
O2 S1 N1 . . 115.3(2)
O1 S1 N1 . . 104.4(2)
O2 S1 C1 . . 104.6(2)
O1 S1 C1 . . 108.2(2)
N1 S1 C1 . . 109.9(2)
O2 S1 Na1 . 4_645 75.00(16)
N1 S1 Na1 . 4_645 123.91(16)
C1 S1 Na1 . 4_645 120.60(16)
O2 Na1 O3W . . 81.90(14)
O2 Na1 O1 . 4_655 168.96(16)
O3W Na1 O1 . 4_655 87.06(14)
O2 Na1 O3W . 4_655 89.42(14)
O3W Na1 O3W . 4_655 118.56(11)
O1 Na1 O3W 4_655 4_655 96.15(14)
O2 Na1 O4W . . 99.44(14)
O3W Na1 O4W . . 85.24(12)
O1 Na1 O4W 4_655 . 79.25(12)
O3W Na1 O4W 4_655 . 155.70(14)
O2 Na1 O1 . 3 111.94(14)
O3W Na1 O1 . 3 158.82(14)
O1 Na1 O1 4_655 3 78.58(14)
O3W Na1 O1 4_655 3 78.81(13)
O4W Na1 O1 . 3 76.89(12)
O2 Na1 S1 . 4_655 152.84(12)
O3W Na1 S1 . 4_655 81.03(11)
O3W Na1 S1 4_655 4_655 80.44(10)
O4W Na1 S1 . 4_655 100.03(9)
O1 Na1 S1 3 4_655 90.86(10)
O2 Na1 Na1 . 2_755 137.06(13)
O3W Na1 Na1 . 2_755 113.64(12)
O1 Na1 Na1 4_655 2_755 48.38(10)
O3W Na1 Na1 4_655 2_755 113.35(10)
O4W Na1 Na1 . 2_755 46.60(10)
O1 Na1 Na1 3 2_755 45.30(9)
S1 Na1 Na1 4_655 2_755 69.67(6)
O2 Na1 Na1 . 4_645 54.02(10)
O3W Na1 Na1 . 4_645 33.93(10)
O1 Na1 Na1 4_655 4_645 115.51(12)
O3W Na1 Na1 4_655 4_645 127.99(12)
O4W Na1 Na1 . 4_645 74.25(9)
O1 Na1 Na1 3 4_645 144.31(12)
S1 Na1 Na1 4_655 4_645 114.39(9)
Na1 Na1 Na1 2_755 4_645 118.57(6)
O2 Na1 Na1 . 4_655 100.58(12)
O3W Na1 Na1 . 4_655 89.16(13)
O1 Na1 Na1 4_655 4_655 79.46(10)
O3W Na1 Na1 4_655 4_655 33.12(9)
O4W Na1 Na1 . 4_655 158.22(11)
O1 Na1 Na1 3 4_655 103.23(10)
S1 Na1 Na1 4_655 4_655 58.26(5)
Na1 Na1 Na1 2_755 4_655 118.57(6)
Na1 Na1 Na1 4_645 4_655 111.37(10)

loop_
_geom_bond_atom_site_label_1
_geom_bond_atom_site_label_2
_geom_bond_site_symmetry_2
_geom_bond_distance
C1 C6 . 1.390(6)
C1 C2 . 1.397(6)
C1 S1 . 1.788(5)
C2 C3 . 1.394(7)
C2 C7 . 1.524(7)
C3 C4 . 1.375(8)
C3 H3 . 0.9300
C4 C5 . 1.366(8)
C4 Cl11 . 1.750(5)
C5 C6 . 1.384(8)
C5 H5 . 0.9300
C6 H6 . 0.9300
C7 H7A . 0.9600
C7 H7B . 0.9600
C7 H7C . 0.9600
N1 S1 . 1.584(4)
N1 Br1 . 1.894(4)
O1 S1 . 1.457(4)
O1 Na1 4_645 2.441(4)
O2 S1 . 1.449(3)
O2 Na1 . 2.377(4)
O3W Na1 . 2.436(4)
O3W Na1 4_645 2.488(4)
O3W H31 . 0.8208
O3W H32 . 0.8585
O4W Na1 . 2.494(4)
O4W H41 . 0.8283
S1 Na1 4_645 3.388(2)
Na1 O1 3 2.568(4)
Na1 S1 4_655 3.388(2)
Na1 Na1 2_755 3.427(4)
Na1 Na1 4_645 4.105(3)

loop_
_geom_hbond_atom_site_label_D
_geom_hbond_atom_site_label_H
_geom_hbond_atom_site_label_A
_geom_hbond_site_symmetry_A
_geom_hbond_distance_DH
_geom_hbond_distance_HA
_geom_hbond_distance_DA
_geom_hbond_angle_DHA
O3W H31 N1 2_655 0.82 2.16 2.927(5) 156.3
O4W H41 N1 3_545 0.83 2.19 3.010(5) 170.7
